data_2219223
loop_
_publ_author_name
'Chen, Ju Na'
'Yang, Lin Yan'

_publ_section_title
;
 (2<i>E</i>,3<i>E</i>)-3-(Pyrazin-2-yloxyimino)butan-2-one oxime
;
_journal_coeditor_code AT2614
_journal_issue 9
_journal_name_full 'Acta Crystallographica Section E'
_journal_page_first o1862
_journal_paper_doi 10.1107/S1600536808027128
_journal_volume 64
_journal_year 2008
_chemical_formula_moiety 'C8 H10 N4 O2'
_chemical_formula_sum 'C8 H10 N4 O2'
_chemical_formula_weight 194.20
_chemical_name_systematic
;
(2<i>E</i>,3<i>E</i>)-3-(Pyrazin-2-yloxyimino)butan-2-one oxime
;
_space_group_IT_number 15
_symmetry_cell_setting monoclinic
_symmetry_space_group_name_Hall '-C 2yc'
_symmetry_space_group_name_H-M 'C 1 2/c 1'
_atom_sites_solution_hydrogens geom
_atom_sites_solution_primary direct
_atom_sites_solution_secondary difmap
_audit_creation_method SHELXL-97
_cell_angle_alpha 90.00
_cell_angle_beta 132.217(3)
_cell_angle_gamma 90.00
_cell_formula_units_Z 8
_cell_length_a 18.174(4)
_cell_length_b 10.962(3)
_cell_length_c 13.271(3)
_cell_measurement_reflns_used 1722
_cell_measurement_temperature 298(2)
_cell_measurement_theta_max 25.450
_cell_measurement_theta_min 2.413
_cell_volume 1958.1(8)
_computing_cell_refinement 'SAINT (Bruker, 1997)'
_computing_data_collection 'SMART (Bruker, 1997)'
_computing_data_reduction 'SAINT (Bruker, 1997)'
_computing_molecular_graphics 'SHELXTL  (Sheldrick, 2008)'
_computing_publication_material 'SHELXTL  (Sheldrick, 2008) and local programs'
_computing_structure_refinement 'SHELXTL  (Sheldrick, 2008)'
_computing_structure_solution 'SHELXTL  (Sheldrick, 2008)'
_diffrn_ambient_temperature 293(2)
_diffrn_measured_fraction_theta_full 0.996
_diffrn_measured_fraction_theta_max 0.996
_diffrn_measurement_device_type 'Bruker SMART APEX CCD'
_diffrn_measurement_method '\f and \w scans'
_diffrn_radiation_monochromator graphite
_diffrn_radiation_source 'fine-focus sealed tube'
_diffrn_radiation_type MoK\a
_diffrn_radiation_wavelength 0.71073
_diffrn_reflns_av_R_equivalents 0.0253
_diffrn_reflns_av_sigmaI/netI 0.0280
_diffrn_reflns_limit_h_max 23
_diffrn_reflns_limit_h_min -22
_diffrn_reflns_limit_k_max 13
_diffrn_reflns_limit_k_min -13
_diffrn_reflns_limit_l_max 9
_diffrn_reflns_limit_l_min -16
_diffrn_reflns_number 5536
_diffrn_reflns_theta_full 27.00
_diffrn_reflns_theta_max 27.00
_diffrn_reflns_theta_min 2.40
_exptl_absorpt_coefficient_mu 0.099
_exptl_absorpt_correction_T_max 0.9729
_exptl_absorpt_correction_T_min 0.9541
_exptl_absorpt_correction_type multi-scan
_exptl_absorpt_process_details '(SADABS; Sheldrick, 1996)'
_exptl_crystal_colour colourless
_exptl_crystal_density_diffrn 1.318
_exptl_crystal_density_method 'not measured'
_exptl_crystal_description block
_exptl_crystal_F_000 816
_exptl_crystal_size_max 0.48
_exptl_crystal_size_mid 0.40
_exptl_crystal_size_min 0.28
_refine_diff_density_max 0.189
_refine_diff_density_min -0.158
_refine_ls_extinction_method none
_refine_ls_goodness_of_fit_ref 1.059
_refine_ls_hydrogen_treatment constr
_refine_ls_matrix_type full
_refine_ls_number_parameters 129
_refine_ls_number_reflns 2134
_refine_ls_number_restraints 0
_refine_ls_restrained_S_all 1.059
_refine_ls_R_factor_all 0.0738
_refine_ls_R_factor_gt 0.0518
_refine_ls_shift/su_max 0.045
_refine_ls_shift/su_mean 0.003
_refine_ls_structure_factor_coef Fsqd
_refine_ls_weighting_details 'calc w=1/[\s^2^(Fo^2^)+(0.1000P)^2^+0.0347P] where P=(Fo^2^+2Fc^2^)/3'
_refine_ls_weighting_scheme calc
_refine_ls_wR_factor_gt 0.1610
_refine_ls_wR_factor_ref 0.1717
_reflns_number_gt 1431
_reflns_number_total 2134
_reflns_threshold_expression >2sigma(I)
_cod_data_source_file at2614.cif
_cod_data_source_block I
_cod_original_sg_symbol_H-M 'C 2/c  '
_cod_database_code 2219223
_cod_database_fobs_code 2219223

loop_
_symmetry_equiv_pos_as_xyz
'x, y, z'
'-x, y, -z+1/2'
'x+1/2, y+1/2, z'
'-x+1/2, y+1/2, -z+1/2'
'-x, -y, -z'
'x, -y, z-1/2'
'-x+1/2, -y+1/2, -z'
'x+1/2, -y+1/2, z-1/2'

loop_
_atom_site_type_symbol
_atom_site_label
_atom_site_fract_x
_atom_site_fract_y
_atom_site_fract_z
_atom_site_U_iso_or_equiv
_atom_site_adp_type
_atom_site_calc_flag
_atom_site_refinement_flags
_atom_site_occupancy
C C1 0.12820(11) 0.43770(16) 0.26471(15) 0.0584(4) Uani d . 1
C C2 0.12053(12) 0.20436(15) 0.48282(18) 0.0630(5) Uani d . 1
H H2 0.1234 0.2871 0.5006 0.076 Uiso calc R 1
C C3 0.12962(12) 0.56843(16) 0.29319(16) 0.0583(4) Uani d . 1
C C4 0.13696(16) 0.60601(15) 0.4082(2) 0.0753(6) Uani d . 1
H H4A 0.1945 0.6566 0.4702 0.113 Uiso calc R 1
H H4B 0.1426 0.5347 0.4550 0.113 Uiso calc R 1
H H4C 0.0785 0.6508 0.3730 0.113 Uiso calc R 1
C C5 0.12486(18) 0.39842(18) 0.1538(2) 0.0813(6) Uani d . 1
H H5A 0.1707 0.3325 0.1857 0.122 Uiso calc R 1
H H5B 0.1428 0.4658 0.1278 0.122 Uiso calc R 1
H H5C 0.0589 0.3718 0.0766 0.122 Uiso calc R 1
C C6 0.12287(11) 0.16599(15) 0.38501(16) 0.0584(4) Uani d . 1
C C7 0.11298(15) -0.02865(17) 0.4241(2) 0.0813(6) Uani d . 1
H H7 0.1096 -0.1113 0.4056 0.098 Uiso calc R 1
C C8 0.11035(14) 0.00630(17) 0.5209(2) 0.0764(6) Uani d . 1
H H8 0.1058 -0.0530 0.5666 0.092 Uiso calc R 1
N N1 0.12018(11) 0.05109(14) 0.35580(16) 0.0742(5) Uani d . 1
N N2 0.11418(11) 0.12313(13) 0.55072(16) 0.0716(5) Uani d . 1
N N3 0.12995(10) 0.36663(12) 0.34221(14) 0.0600(4) Uani d . 1
N N4 0.12369(11) 0.64309(14) 0.21366(14) 0.0661(4) Uani d . 1
O O1 0.12332(10) 0.76336(11) 0.24571(14) 0.0821(4) Uani d . 1
H H1 0.1130 0.8035 0.1863 0.123 Uiso d R 1
O O2 0.12790(9) 0.24281(11) 0.30873(12) 0.0687(4) Uani d . 1

loop_
_atom_site_aniso_label
_atom_site_aniso_U_11
_atom_site_aniso_U_22
_atom_site_aniso_U_33
_atom_site_aniso_U_12
_atom_site_aniso_U_13
_atom_site_aniso_U_23
C1 0.0597(9) 0.0721(11) 0.0488(9) 0.0017(7) 0.0386(8) -0.0016(8)
C2 0.0751(11) 0.0516(9) 0.0704(10) 0.0022(7) 0.0522(9) -0.0027(8)
C3 0.0666(10) 0.0658(11) 0.0556(9) 0.0004(7) 0.0464(8) -0.0025(8)
C4 0.1091(14) 0.0730(13) 0.0787(12) -0.0015(10) 0.0774(12) -0.0034(9)
C5 0.1160(16) 0.0838(14) 0.0661(11) 0.0031(10) 0.0701(12) -0.0048(9)
C6 0.0540(9) 0.0571(10) 0.0575(9) -0.0021(7) 0.0348(8) -0.0077(8)
C7 0.0914(13) 0.0554(11) 0.0976(14) -0.0045(9) 0.0637(12) -0.0121(11)
C8 0.0828(12) 0.0547(12) 0.0963(15) -0.0014(8) 0.0620(12) 0.0023(10)
N1 0.0824(10) 0.0619(9) 0.0805(10) -0.0055(7) 0.0556(9) -0.0162(8)
N2 0.0881(10) 0.0589(10) 0.0842(11) 0.0021(7) 0.0647(10) 0.0014(7)
N3 0.0698(9) 0.0601(9) 0.0577(8) -0.0018(6) 0.0459(8) -0.0046(7)
N4 0.0831(10) 0.0687(10) 0.0660(9) -0.0001(7) 0.0581(8) -0.0013(7)
O1 0.1258(11) 0.0661(9) 0.0898(9) -0.0013(7) 0.0869(9) -0.0011(7)
O2 0.0858(8) 0.0665(8) 0.0648(8) -0.0039(6) 0.0550(7) -0.0097(6)

loop_
_atom_type_symbol
_atom_type_description
_atom_type_scat_dispersion_real
_atom_type_scat_dispersion_imag
_atom_type_scat_source
C C 0.0033 0.0016 'International Tables Vol C Tables 4.2.6.8 and 6.1.1.4'
H H 0.0000 0.0000 'International Tables Vol C Tables 4.2.6.8 and 6.1.1.4'
N N 0.0061 0.0033 'International Tables Vol C Tables 4.2.6.8 and 6.1.1.4'
O O 0.0106 0.0060 'International Tables Vol C Tables 4.2.6.8 and 6.1.1.4'

loop_
_geom_angle_atom_site_label_1
_geom_angle_atom_site_label_2
_geom_angle_atom_site_label_3
_geom_angle
N3 C1 C3 113.57(14)
N3 C1 C5 125.55(17)
C3 C1 C5 120.88(15)
N2 C2 C6 120.13(17)
N2 C2 H2 119.9
C6 C2 H2 119.9
N4 C3 C1 115.55(14)
N4 C3 C4 124.34(16)
C1 C3 C4 120.11(14)
C3 C4 H4A 109.5
C3 C4 H4B 109.5
H4A C4 H4B 109.5
C3 C4 H4C 109.5
H4A C4 H4C 109.5
H4B C4 H4C 109.5
C1 C5 H5A 109.5
C1 C5 H5B 109.5
H5A C5 H5B 109.5
C1 C5 H5C 109.5
H5A C5 H5C 109.5
H5B C5 H5C 109.5
N1 C6 O2 112.42(14)
N1 C6 C2 123.25(17)
O2 C6 C2 124.33(16)
N1 C7 C8 122.47(18)
N1 C7 H7 118.8
C8 C7 H7 118.8
N2 C8 C7 121.37(18)
N2 C8 H8 119.3
C7 C8 H8 119.3
C6 N1 C7 115.64(16)
C2 N2 C8 117.12(17)
C1 N3 O2 110.52(14)
C3 N4 O1 111.69(13)
N4 O1 H1 105.3
C6 O2 N3 110.96(12)

loop_
_geom_bond_atom_site_label_1
_geom_bond_atom_site_label_2
_geom_bond_distance
C1 N3 1.273(2)
C1 C3 1.478(3)
C1 C5 1.495(2)
C2 N2 1.326(2)
C2 C6 1.392(2)
C2 H2 0.9300
C3 N4 1.282(2)
C3 C4 1.497(2)
C4 H4A 0.9600
C4 H4B 0.9600
C4 H4C 0.9600
C5 H5A 0.9600
C5 H5B 0.9600
C5 H5C 0.9600
C6 N1 1.309(2)
C6 O2 1.366(2)
C7 N1 1.327(2)
C7 C8 1.372(3)
C7 H7 0.9300
C8 N2 1.328(2)
C8 H8 0.9300
N3 O2 1.4209(18)
N4 O1 1.3868(18)
O1 H1 0.8074

loop_
_geom_hbond_atom_site_label_D
_geom_hbond_atom_site_label_H
_geom_hbond_atom_site_label_A
_geom_hbond_site_symmetry_A
_geom_hbond_distance_DH
_geom_hbond_distance_HA
_geom_hbond_distance_DA
_geom_hbond_angle_DHA
O1 H1 N2 6_565 0.81 1.98 2.774(2) 165.8

loop_
_geom_torsion_atom_site_label_1
_geom_torsion_atom_site_label_2
_geom_torsion_atom_site_label_3
_geom_torsion_atom_site_label_4
_geom_torsion
N3 C1 C3 N4 -177.17(13)
C5 C1 C3 N4 2.7(2)
N3 C1 C3 C4 2.5(2)
C5 C1 C3 C4 -177.62(17)
N2 C2 C6 N1 -0.8(2)
N2 C2 C6 O2 179.03(15)
N1 C7 C8 N2 0.5(3)
O2 C6 N1 C7 -178.54(14)
C2 C6 N1 C7 1.3(2)
C8 C7 N1 C6 -1.2(3)
C6 C2 N2 C8 0.0(2)
C7 C8 N2 C2 0.1(3)
C3 C1 N3 O2 179.69(12)
C5 C1 N3 O2 -0.2(2)
C1 C3 N4 O1 178.66(13)
C4 C3 N4 O1 -1.0(2)
N1 C6 O2 N3 179.56(12)
C2 C6 O2 N3 -0.3(2)
C1 N3 O2 C6 -175.83(12)

loop_
_cod_related_entry_id
_cod_related_entry_database
_cod_related_entry_code
1 ChemSpider 24740662
